data_7118785
loop_
_publ_author_name
'Javorskis, Tomas'
'Bagd\<zi\=unas, Gintautas'
'Orentas, Edvinas'

_publ_section_title
;
 N-Tosyl-1,5,2,6-dithiadiazocane: a waste-free electrophilic sulfur
 reagent for the efficient synthesis of medium-ring S,N-heterocycles.
;
_journal_issue 23
_journal_name_full 'Chemical communications (Cambridge, England)'
_journal_page_first 4325
_journal_page_last 4328
_journal_paper_doi 10.1039/c6cc01068g
_journal_volume 52
_journal_year 2016
_chemical_formula_moiety 'C19 H17 N O2 S2'
_chemical_formula_sum 'C19 H17 N O2 S2'
_chemical_formula_weight 355.47
_chemical_name_systematic 1-tosyl-2,3-dihydro-1H-naphtho[2,1-b][1,4]thiazine
_space_group_IT_number 14
_symmetry_cell_setting monoclinic
_symmetry_Int_Tables_number 14
_symmetry_space_group_name_Hall '-P 2yn'
_symmetry_space_group_name_H-M 'P 1 21/n 1'
_atom_sites_solution_hydrogens geom
_atom_sites_solution_primary direct
_atom_sites_solution_secondary difmap
_audit_update_record
;
2016-01-04 deposited with the CCDC.
2016-02-19 downloaded from the CCDC.
;
_cell_angle_alpha 90.0000
_cell_angle_beta 111.511(9)
_cell_angle_gamma 90.0000
_cell_formula_units_Z 4
_cell_length_a 9.920(8)
_cell_length_b 17.616(12)
_cell_length_c 10.628(8)
_cell_measurement_reflns_used 4045
_cell_measurement_temperature 293
_cell_measurement_theta_max 27.40
_cell_measurement_theta_min 3.10
_cell_volume 1728(2)
_computing_cell_refinement 'CrystalClear-SM Expert 2.0 r15'
_computing_data_collection 'CrystalClear-SM Expert 2.0 r15 (Rigaku, 2011)'
_computing_data_reduction 'CrystalClear-SM Expert 2.0 r15'
_computing_molecular_graphics 'CrystalStructure 4.0'
_computing_publication_material 'CrystalStructure 4.0 (Rigaku, 2010)'
_computing_structure_refinement 'SHELXL97 (Sheldrick, 2008)'
_computing_structure_solution 'SHELXS97 (Sheldrick, 2008)'
_diffrn_ambient_temperature 293
_diffrn_detector_area_resol_mean 6.827
_diffrn_measured_fraction_theta_full 0.990
_diffrn_measured_fraction_theta_max 0.990
_diffrn_measurement_device_type 'Rigaku XtaLAB mini'
_diffrn_measurement_method \w
_diffrn_radiation_type 'Mo K\a'
_diffrn_radiation_wavelength 0.71075
_diffrn_reflns_av_R_equivalents 0.0339
_diffrn_reflns_limit_h_max 12
_diffrn_reflns_limit_h_min -12
_diffrn_reflns_limit_k_max 22
_diffrn_reflns_limit_k_min -22
_diffrn_reflns_limit_l_max 13
_diffrn_reflns_limit_l_min -13
_diffrn_reflns_number 17208
_diffrn_reflns_theta_full 27.45
_diffrn_reflns_theta_max 27.45
_diffrn_standards_number 0
_exptl_absorpt_coefficient_mu 0.319
_exptl_absorpt_correction_T_max 0.909
_exptl_absorpt_correction_T_min 0.734
_exptl_absorpt_correction_type multi-scan
_exptl_absorpt_process_details 'REQAB (Rigaku, 1998)'
_exptl_crystal_colour colorless
_exptl_crystal_density_diffrn 1.366
_exptl_crystal_density_method 'not measured'
_exptl_crystal_description block
_exptl_crystal_F_000 744.00
_exptl_crystal_size_max 0.360
_exptl_crystal_size_mid 0.350
_exptl_crystal_size_min 0.300
_refine_diff_density_max 0.370
_refine_diff_density_min -0.290
_refine_ls_extinction_method none
_refine_ls_goodness_of_fit_ref 1.063
_refine_ls_hydrogen_treatment constr
_refine_ls_number_parameters 217
_refine_ls_number_reflns 3910
_refine_ls_number_restraints 0
_refine_ls_R_factor_gt 0.0466
_refine_ls_shift/su_max 0.001
_refine_ls_structure_factor_coef Fsqd
_refine_ls_weighting_details 'w = 1/[\s^2^(Fo^2^)+(0.0677P)^2^+0.3949P] where P=(Fo^2^+2Fc^2^)/3'
_refine_ls_weighting_scheme calc
_refine_ls_wR_factor_ref 0.1371
_reflns_number_gt 3169
_reflns_number_total 3910
_reflns_threshold_expression F^2^>2.0\s(F^2^)
_cod_data_source_file c6cc01068g2.cif
_cod_data_source_block EO7
_cod_depositor_comments 'Adding full bibliography for 7118784--7118785.cif.'
_cod_original_cell_volume 1728(3)
_cod_database_code 7118785

loop_
_symmetry_equiv_pos_site_id
_symmetry_equiv_pos_as_xyz
1 +X,+Y,+Z
2 1/2-X,1/2+Y,1/2-Z
3 -X,-Y,-Z
4 1/2+X,1/2-Y,1/2+Z

loop_
_atom_site_label
_atom_site_type_symbol
_atom_site_fract_x
_atom_site_fract_y
_atom_site_fract_z
_atom_site_U_iso_or_equiv
_atom_site_adp_type
_atom_site_occupancy
_atom_site_symmetry_multiplicity
_atom_site_calc_flag
_atom_site_refinement_flags
S1 S 0.75431(8) 0.54335(4) -0.11163(7) 0.0752(3) Uani 1.0 4 d .
S2 S 0.69223(5) 0.71458(2) 0.11490(5) 0.04372(16) Uani 1.0 4 d .
O1 O 0.71421(18) 0.72231(9) 0.25480(15) 0.0603(4) Uani 1.0 4 d .
O2 O 0.60399(16) 0.76844(8) 0.01879(16) 0.0606(4) Uani 1.0 4 d .
N1 N 0.61504(16) 0.63039(8) 0.06448(14) 0.0402(4) Uani 1.0 4 d .
C1 C 0.70013(18) 0.56429(10) 0.12568(18) 0.0408(4) Uani 1.0 4 d .
C2 C 0.5237(3) 0.62090(13) -0.08033(18) 0.0515(5) Uani 1.0 4 d .
C3 C 0.6090(3) 0.61293(15) -0.1721(3) 0.0671(7) Uani 1.0 4 d .
C4 C 0.7682(3) 0.52361(11) 0.0549(3) 0.0512(5) Uani 1.0 4 d .
C5 C 0.8570(3) 0.46038(13) 0.1177(3) 0.0672(7) Uani 1.0 4 d .
C6 C 0.8751(3) 0.43985(13) 0.2465(3) 0.0722(7) Uani 1.0 4 d .
C7 C 0.8009(3) 0.47766(12) 0.3190(3) 0.0601(6) Uani 1.0 4 d .
C8 C 0.8122(4) 0.45513(15) 0.4515(3) 0.0853(10) Uani 1.0 4 d .
C9 C 0.7374(5) 0.49003(17) 0.5164(3) 0.1004(12) Uani 1.0 4 d .
C10 C 0.6412(4) 0.54838(15) 0.4533(3) 0.0821(9) Uani 1.0 4 d .
C11 C 0.6274(3) 0.57317(13) 0.3269(2) 0.0576(6) Uani 1.0 4 d .
C12 C 0.7088(2) 0.53993(10) 0.25670(19) 0.0453(5) Uani 1.0 4 d .
C13 C 0.8660(2) 0.71280(9) 0.10467(18) 0.0397(4) Uani 1.0 4 d .
C14 C 0.8905(3) 0.75088(13) 0.0013(2) 0.0564(6) Uani 1.0 4 d .
C15 C 1.0275(3) 0.74977(14) -0.0057(3) 0.0602(6) Uani 1.0 4 d .
C16 C 1.1405(3) 0.71073(12) 0.0888(2) 0.0510(5) Uani 1.0 4 d .
C17 C 1.1126(2) 0.67159(12) 0.18960(19) 0.0506(5) Uani 1.0 4 d .
C18 C 0.9781(2) 0.67266(11) 0.20041(18) 0.0463(5) Uani 1.0 4 d .
C19 C 1.2898(3) 0.71108(19) 0.0822(3) 0.0792(8) Uani 1.0 4 d .
H3A H 0.6502 0.6619 -0.1799 0.0805 Uiso 1.0 4 calc R
H3B H 0.5436 0.5982 -0.2616 0.0805 Uiso 1.0 4 calc R
H11 H 0.9626 0.6470 0.2704 0.0556 Uiso 1.0 4 calc R
H12 H 0.8154 0.7771 -0.0633 0.0677 Uiso 1.0 4 calc R
H13 H 1.0436 0.7757 -0.0751 0.0722 Uiso 1.0 4 calc R
H14 H 1.1868 0.6437 0.2520 0.0607 Uiso 1.0 4 calc R
H15 H 0.5635 0.6125 0.2868 0.0691 Uiso 1.0 4 calc R
H16A H 0.4598 0.6644 -0.1095 0.0618 Uiso 1.0 4 calc R
H16B H 0.4636 0.5762 -0.0902 0.0618 Uiso 1.0 4 calc R
H17 H 0.9030 0.4329 0.0704 0.0806 Uiso 1.0 4 calc R
H18 H 0.5858 0.5707 0.4974 0.0986 Uiso 1.0 4 calc R
H21 H 0.7493 0.4754 0.6040 0.1205 Uiso 1.0 4 calc R
H22 H 0.8733 0.4151 0.4937 0.1024 Uiso 1.0 4 calc R
H23 H 0.9376 0.4002 0.2875 0.0866 Uiso 1.0 4 calc R
H24A H 1.3539 0.6809 0.1547 0.0951 Uiso 1.0 4 calc R
H24B H 1.3253 0.7622 0.0904 0.0951 Uiso 1.0 4 calc R
H24C H 1.2852 0.6903 -0.0028 0.0951 Uiso 1.0 4 calc R

loop_
_atom_site_aniso_label
_atom_site_aniso_U_11
_atom_site_aniso_U_22
_atom_site_aniso_U_33
_atom_site_aniso_U_12
_atom_site_aniso_U_13
_atom_site_aniso_U_23
S1 0.0879(5) 0.0843(5) 0.0729(5) -0.0032(4) 0.0524(4) -0.0202(4)
S2 0.0504(3) 0.0346(3) 0.0510(3) -0.00164(18) 0.0244(3) -0.00291(17)
O1 0.0780(11) 0.0566(9) 0.0573(9) -0.0119(8) 0.0379(8) -0.0183(7)
O2 0.0559(9) 0.0425(8) 0.0838(11) 0.0074(7) 0.0260(8) 0.0113(7)
N1 0.0435(8) 0.0385(8) 0.0409(8) -0.0040(6) 0.0183(7) -0.0022(6)
C1 0.0397(9) 0.0335(9) 0.0500(10) -0.0048(7) 0.0173(8) -0.0047(7)
C2 0.0531(11) 0.0555(12) 0.0428(10) -0.0075(9) 0.0139(9) -0.0021(9)
C3 0.0856(17) 0.0746(16) 0.0460(11) -0.0135(13) 0.0300(11) -0.0077(11)
C4 0.0485(10) 0.0449(11) 0.0645(13) -0.0091(9) 0.0257(9) -0.0161(9)
C5 0.0556(13) 0.0498(12) 0.0987(19) 0.0014(10) 0.0314(13) -0.0220(13)
C6 0.0635(15) 0.0452(12) 0.0921(19) 0.0123(11) 0.0100(13) -0.0049(12)
C7 0.0650(14) 0.0393(11) 0.0632(14) 0.0009(10) 0.0086(11) 0.0016(9)
C8 0.119(3) 0.0500(14) 0.0645(16) 0.0064(15) 0.0067(16) 0.0160(12)
C9 0.175(4) 0.0650(17) 0.0582(16) 0.005(2) 0.0386(19) 0.0185(14)
C10 0.135(3) 0.0628(15) 0.0641(15) 0.0027(16) 0.0550(17) 0.0092(12)
C11 0.0776(15) 0.0496(12) 0.0533(12) 0.0041(11) 0.0331(11) 0.0059(9)
C12 0.0514(11) 0.0336(9) 0.0476(10) -0.0039(8) 0.0140(8) -0.0009(8)
C13 0.0452(10) 0.0342(9) 0.0397(9) -0.0058(7) 0.0154(8) -0.0011(7)
C14 0.0495(11) 0.0626(13) 0.0561(12) 0.0029(10) 0.0179(9) 0.0228(10)
C15 0.0572(13) 0.0727(15) 0.0543(12) -0.0050(11) 0.0248(10) 0.0178(11)
C16 0.0458(10) 0.0590(12) 0.0482(11) -0.0061(9) 0.0174(9) -0.0072(9)
C17 0.0464(10) 0.0512(11) 0.0447(10) -0.0000(9) 0.0056(8) 0.0018(8)
C18 0.0517(11) 0.0479(10) 0.0357(9) -0.0085(9) 0.0118(8) 0.0027(8)
C19 0.0504(13) 0.116(3) 0.0756(17) -0.0043(14) 0.0279(12) -0.0027(15)

loop_
_atom_type_symbol
_atom_type_description
_atom_type_scat_dispersion_real
_atom_type_scat_dispersion_imag
_atom_type_scat_source
C C 0.0033 0.0016
;
International Tables for Crystallography
(1992, Vol. C, Tables 4.2.6.8 and 6.1.1.4)
;
H H 0.0000 0.0000
;
International Tables for Crystallography
(1992, Vol. C, Table 6.1.1.4)
;
N N 0.0061 0.0033
;
International Tables for Crystallography
(1992, Vol. C, Tables 4.2.6.8 and 6.1.1.4)
;
O O 0.0106 0.0060
;
International Tables for Crystallography
(1992, Vol. C, Tables 4.2.6.8 and 6.1.1.4)
;
S S 0.1246 0.1234
;
International Tables for Crystallography
(1992, Vol. C, Tables 4.2.6.8 and 6.1.1.4)
;

loop_
_geom_angle_atom_site_label_1
_geom_angle_atom_site_label_2
_geom_angle_atom_site_label_3
_geom_angle
_geom_angle_publ_flag
C3 S1 C4 104.34(12) yes
O1 S2 O2 119.94(11) yes
O1 S2 N1 107.26(9) yes
O1 S2 C13 106.61(10) yes
O2 S2 N1 105.76(9) yes
O2 S2 C13 108.82(11) yes
N1 S2 C13 107.96(9) yes
S2 N1 C1 116.68(12) yes
S2 N1 C2 117.96(13) yes
C1 N1 C2 114.23(15) yes
N1 C1 C4 119.64(18) yes
N1 C1 C12 119.79(18) yes
C4 C1 C12 120.53(17) yes
N1 C2 C3 113.94(18) yes
S1 C3 C2 113.12(17) yes
S1 C4 C1 124.88(15) yes
S1 C4 C5 115.6(2) yes
C1 C4 C5 119.5(3) yes
C4 C5 C6 120.6(3) yes
C5 C6 C7 121.3(3) yes
C6 C7 C8 122.6(3) yes
C6 C7 C12 118.9(3) yes
C8 C7 C12 118.5(3) yes
C7 C8 C9 121.6(3) yes
C8 C9 C10 120.2(3) yes
C9 C10 C11 120.7(4) yes
C10 C11 C12 121.0(3) yes
C1 C12 C7 118.9(2) yes
C1 C12 C11 123.28(17) yes
C7 C12 C11 117.8(2) yes
S2 C13 C14 119.98(14) yes
S2 C13 C18 119.96(17) yes
C14 C13 C18 120.1(2) yes
C13 C14 C15 119.76(19) yes
C14 C15 C16 121.1(3) yes
C15 C16 C17 118.1(3) yes
C15 C16 C19 120.8(3) yes
C17 C16 C19 121.07(19) yes
C16 C17 C18 122.05(18) yes
C13 C18 C17 118.9(2) yes
N1 C2 H16A 108.772 no
N1 C2 H16B 108.769 no
C3 C2 H16A 108.767 no
C3 C2 H16B 108.761 no
H16A C2 H16B 107.650 no
S1 C3 H3A 108.958 no
S1 C3 H3B 108.949 no
C2 C3 H3A 108.957 no
C2 C3 H3B 108.962 no
H3A C3 H3B 107.761 no
C4 C5 H17 119.703 no
C6 C5 H17 119.705 no
C5 C6 H23 119.344 no
C7 C6 H23 119.345 no
C7 C8 H22 119.187 no
C9 C8 H22 119.185 no
C8 C9 H21 119.926 no
C10 C9 H21 119.913 no
C9 C10 H18 119.646 no
C11 C10 H18 119.629 no
C10 C11 H15 119.504 no
C12 C11 H15 119.504 no
C13 C14 H12 120.118 no
C15 C14 H12 120.120 no
C14 C15 H13 119.451 no
C16 C15 H13 119.456 no
C16 C17 H14 118.976 no
C18 C17 H14 118.977 no
C13 C18 H11 120.562 no
C17 C18 H11 120.558 no
C16 C19 H24A 109.475 no
C16 C19 H24B 109.469 no
C16 C19 H24C 109.476 no
H24A C19 H24B 109.464 no
H24A C19 H24C 109.477 no
H24B C19 H24C 109.466 no

loop_
_geom_bond_atom_site_label_1
_geom_bond_atom_site_label_2
_geom_bond_distance
_geom_bond_publ_flag
S1 C3 1.820(3) yes
S1 C4 1.759(3) yes
S2 O1 1.428(2) yes
S2 O2 1.4332(16) yes
S2 N1 1.6650(17) yes
S2 C13 1.767(3) yes
N1 C1 1.445(3) yes
N1 C2 1.482(3) yes
C1 C4 1.381(4) yes
C1 C12 1.429(3) yes
C2 C3 1.514(4) yes
C4 C5 1.425(3) yes
C5 C6 1.363(5) yes
C6 C7 1.413(5) yes
C7 C8 1.427(5) yes
C7 C12 1.426(3) yes
C8 C9 1.335(6) yes
C9 C10 1.396(5) yes
C10 C11 1.371(4) yes
C11 C12 1.411(4) yes
C13 C14 1.382(4) yes
C13 C18 1.394(3) yes
C14 C15 1.388(4) yes
C15 C16 1.383(3) yes
C16 C17 1.384(4) yes
C16 C19 1.509(4) yes
C17 C18 1.381(4) yes
C2 H16A 0.970 no
C2 H16B 0.970 no
C3 H3A 0.970 no
C3 H3B 0.970 no
C5 H17 0.930 no
C6 H23 0.930 no
C8 H22 0.930 no
C9 H21 0.930 no
C10 H18 0.930 no
C11 H15 0.930 no
C14 H12 0.930 no
C15 H13 0.930 no
C17 H14 0.930 no
C18 H11 0.930 no
C19 H24A 0.960 no
C19 H24B 0.960 no
C19 H24C 0.960 no

loop_
_geom_contact_atom_site_label_1
_geom_contact_atom_site_label_2
_geom_contact_distance
_geom_contact_publ_flag
_geom_contact_site_symmetry_2
S1 N1 3.108(3) no .
S2 C3 3.368(4) no .
S2 C4 3.556(3) no .
S2 C11 3.572(3) no .
S2 C12 3.403(3) no .
O1 C1 3.084(3) no .
O1 C11 2.952(4) no .
O1 C12 3.213(4) no .
O1 C18 3.011(4) no .
O2 C2 2.808(3) no .
O2 C3 3.420(4) no .
O2 C14 2.931(4) no .
N1 C11 2.925(4) no .
N1 C18 3.435(4) no .
C1 C3 3.077(4) no .
C1 C6 2.799(3) no .
C1 C13 3.142(3) no .
C1 C18 3.205(4) no .
C2 C4 2.886(4) no .
C3 C13 3.570(4) no .
C4 C7 2.823(4) no .
C4 C13 3.457(4) no .
C4 C18 3.356(3) no .
C5 C12 2.811(4) no .
C7 C10 2.785(5) no .
C8 C11 2.767(4) no .
C9 C12 2.811(5) no .
C13 C16 2.789(4) no .
C14 C17 2.753(3) no .
C15 C18 2.769(4) no .
O1 C19 3.483(5) no 4_465
O2 C8 3.378(4) no 2_655
O2 C18 3.315(4) no 4_464
O2 C19 3.568(5) no 1_455
N1 C19 3.593(5) no 1_455
C8 O2 3.378(4) no 2_645
C18 O2 3.315(4) no 4_565
C19 O1 3.483(5) no 4_564
C19 O2 3.568(5) no 1_655
C19 N1 3.593(5) no 1_655
S1 H16B 3.0308 no .
S1 H17 2.7589 no .
S2 H3A 3.1452 no .
S2 H11 2.8444 no .
S2 H12 2.8268 no .
S2 H15 3.1485 no .
S2 H16A 2.7843 no .
S2 H16B 3.4949 no .
O1 H11 2.7493 no .
O1 H15 2.5428 no .
O2 H3A 2.9837 no .
O2 H12 2.5544 no .
O2 H16A 2.4152 no .
N1 H3A 2.7994 no .
N1 H3B 3.3212 no .
N1 H11 3.3511 no .
N1 H15 2.6132 no .
C1 H3A 3.5446 no .
C1 H11 2.8867 no .
C1 H15 2.6816 no .
C1 H16A 3.2666 no .
C1 H16B 2.6205 no .
C1 H17 3.2593 no .
C3 H12 3.4872 no .
C4 H3A 3.3743 no .
C4 H3B 3.5370 no .
C4 H11 3.2329 no .
C4 H16B 2.9915 no .
C4 H23 3.2587 no .
C6 H22 2.6689 no .
C7 H11 3.5144 no .
C7 H15 3.2728 no .
C7 H17 3.2553 no .
C7 H21 3.2513 no .
C8 H18 3.1984 no .
C8 H23 2.6667 no .
C9 H15 3.2399 no .
C10 H22 3.2048 no .
C11 H21 3.2385 no .
C12 H11 3.1069 no .
C12 H18 3.2576 no .
C12 H22 3.2902 no .
C12 H23 3.2830 no .
C13 H3A 3.1283 no .
C13 H13 3.2325 no .
C13 H14 3.2260 no .
C14 H3A 2.9127 no .
C14 H11 3.2458 no .
C15 H14 3.2115 no .
C15 H24A 3.2886 no .
C15 H24B 2.7580 no .
C15 H24C 2.7520 no .
C16 H11 3.2545 no .
C16 H12 3.2488 no .
C17 H13 3.2148 no .
C17 H24A 2.5586 no .
C17 H24B 3.1214 no .
C17 H24C 3.1283 no .
C18 H12 3.2447 no .
C19 H13 2.6575 no .
C19 H14 2.6570 no .
H3A H12 2.6187 no .
H3A H16A 2.2726 no .
H3A H16B 2.8116 no .
H3B H16A 2.3766 no .
H3B H16B 2.2709 no .
H11 H14 2.3042 no .
H12 H13 2.3124 no .
H13 H24A 3.5663 no .
H13 H24B 2.7123 no .
H13 H24C 2.6920 no .
H14 H24A 2.3459 no .
H14 H24B 3.3053 no .
H14 H24C 3.3007 no .
H15 H18 2.2884 no .
H17 H23 2.2798 no .
H18 H21 2.3200 no .
H21 H22 2.2524 no .
H22 H23 2.5101 no .
S1 H17 3.2906 no 3_765
S1 H21 3.2340 no 1_554
S2 H24A 3.5823 no 1_455
O1 H13 2.8947 no 4_465
O1 H16A 3.0695 no 4_565
O1 H23 3.4334 no 2_655
O1 H24A 3.4129 no 1_455
O1 H24B 3.3362 no 4_465
O1 H24C 2.8585 no 4_465
O2 H11 2.9048 no 4_464
O2 H14 3.5807 no 4_464
O2 H22 2.6017 no 2_655
O2 H23 3.2269 no 2_655
O2 H24B 3.1270 no 1_455
O2 H24C 3.3791 no 1_455
N1 H24A 3.2002 no 1_455
N1 H24C 3.2586 no 1_455
C1 H16B 2.9076 no 3_665
C2 H24C 3.0335 no 1_455
C3 H18 3.5151 no 1_554
C4 H16B 3.0245 no 3_665
C5 H16B 3.1515 no 3_665
C5 H24C 3.0437 no 3_765
C6 H16B 3.1679 no 3_665
C6 H24C 3.3875 no 3_765
C7 H3B 3.5080 no 3_665
C7 H16B 3.0030 no 3_665
C8 H3B 3.4917 no 3_665
C8 H11 3.4815 no 3_766
C8 H14 3.5972 no 3_766
C9 H3B 3.4619 no 3_665
C9 H14 3.2888 no 3_766
C9 H18 3.3314 no 3_666
C10 H3B 3.3823 no 3_665
C10 H13 3.2272 no 4_465
C10 H18 3.2575 no 3_666
C11 H3B 3.4074 no 3_665
C11 H13 3.0818 no 4_465
C11 H16B 3.5213 no 3_665
C11 H24A 3.2667 no 1_455
C12 H3B 3.5051 no 3_665
C12 H16B 2.8318 no 3_665
C13 H16A 3.5640 no 4_565
C14 H3B 3.5940 no 4_565
C14 H14 3.2600 no 4_464
C15 H3A 3.5785 no 4_565
C15 H15 3.3851 no 4_564
C15 H17 3.4130 no 3_765
C15 H18 3.2133 no 4_564
C15 H24A 3.5954 no 4_464
C16 H3A 3.3041 no 4_565
C16 H12 3.4676 no 4_565
C16 H17 2.9857 no 3_765
C17 H3A 3.2084 no 4_565
C17 H12 2.8084 no 4_565
C17 H17 3.2758 no 3_765
C17 H21 3.3456 no 3_766
C18 H3A 3.3821 no 4_565
C18 H12 3.4818 no 4_565
C18 H16A 3.5530 no 4_565
C18 H22 3.4089 no 3_766
C19 H13 3.5965 no 4_565
C19 H15 3.2847 no 1_655
C19 H16A 3.1920 no 1_655
C19 H17 3.2319 no 3_765
H3A C15 3.5785 no 4_464
H3A C16 3.3041 no 4_464
H3A C17 3.2084 no 4_464
H3A C18 3.3821 no 4_464
H3A H14 3.5474 no 4_464
H3B C7 3.5080 no 3_665
H3B C8 3.4917 no 3_665
H3B C9 3.4619 no 3_665
H3B C10 3.3823 no 3_665
H3B C11 3.4074 no 3_665
H3B C12 3.5051 no 3_665
H3B C14 3.5940 no 4_464
H3B H18 2.7858 no 1_554
H11 O2 2.9048 no 4_565
H11 C8 3.4815 no 3_766
H11 H12 3.5527 no 4_565
H11 H16A 3.5625 no 4_565
H11 H21 3.4359 no 3_766
H11 H22 2.6726 no 3_766
H12 C16 3.4676 no 4_464
H12 C17 2.8084 no 4_464
H12 C18 3.4818 no 4_464
H12 H11 3.5527 no 4_464
H12 H14 2.3645 no 4_464
H12 H21 3.5495 no 2_655
H12 H22 3.3132 no 2_655
H12 H24A 3.2430 no 4_464
H13 O1 2.8947 no 4_564
H13 C10 3.2272 no 4_564
H13 C11 3.0818 no 4_564
H13 C19 3.5965 no 4_464
H13 H15 2.5070 no 4_564
H13 H18 2.8021 no 4_564
H13 H24A 2.8996 no 4_464
H13 H24B 3.4825 no 4_464
H14 O2 3.5807 no 4_565
H14 C8 3.5972 no 3_766
H14 C9 3.2888 no 3_766
H14 C14 3.2600 no 4_565
H14 H3A 3.5474 no 4_565
H14 H12 2.3645 no 4_565
H14 H17 3.4802 no 3_765
H14 H21 2.5374 no 3_766
H14 H22 3.1497 no 3_766
H15 C15 3.3851 no 4_465
H15 C19 3.2847 no 1_455
H15 H13 2.5070 no 4_465
H15 H24A 2.3679 no 1_455
H15 H24C 3.5703 no 1_455
H16A O1 3.0695 no 4_464
H16A C13 3.5640 no 4_464
H16A C18 3.5530 no 4_464
H16A C19 3.1920 no 1_455
H16A H11 3.5625 no 4_464
H16A H24A 3.3515 no 1_455
H16A H24B 3.3682 no 1_455
H16A H24C 2.4362 no 1_455
H16B C1 2.9076 no 3_665
H16B C4 3.0245 no 3_665
H16B C5 3.1515 no 3_665
H16B C6 3.1679 no 3_665
H16B C7 3.0030 no 3_665
H16B C11 3.5213 no 3_665
H16B C12 2.8318 no 3_665
H16B H16B 3.2232 no 3_665
H16B H24C 3.0402 no 1_455
H17 S1 3.2906 no 3_765
H17 C15 3.4130 no 3_765
H17 C16 2.9857 no 3_765
H17 C17 3.2758 no 3_765
H17 C19 3.2319 no 3_765
H17 H14 3.4802 no 3_765
H17 H24A 3.4304 no 3_765
H17 H24C 2.7799 no 3_765
H18 C3 3.5151 no 1_556
H18 C9 3.3314 no 3_666
H18 C10 3.2575 no 3_666
H18 C15 3.2133 no 4_465
H18 H3B 2.7858 no 1_556
H18 H13 2.8021 no 4_465
H18 H18 3.0288 no 3_666
H18 H21 3.2010 no 3_666
H21 S1 3.2340 no 1_556
H21 C17 3.3456 no 3_766
H21 H11 3.4359 no 3_766
H21 H12 3.5495 no 2_645
H21 H14 2.5374 no 3_766
H21 H18 3.2010 no 3_666
H22 O2 2.6017 no 2_645
H22 C18 3.4089 no 3_766
H22 H11 2.6726 no 3_766
H22 H12 3.3132 no 2_645
H22 H14 3.1497 no 3_766
H23 O1 3.4334 no 2_645
H23 O2 3.2269 no 2_645
H23 H24B 3.2981 no 2_745
H23 H24C 3.4170 no 3_765
H24A S2 3.5823 no 1_655
H24A O1 3.4129 no 1_655
H24A N1 3.2002 no 1_655
H24A C11 3.2667 no 1_655
H24A C15 3.5954 no 4_565
H24A H12 3.2430 no 4_565
H24A H13 2.8996 no 4_565
H24A H15 2.3679 no 1_655
H24A H16A 3.3515 no 1_655
H24A H17 3.4304 no 3_765
H24B O1 3.3362 no 4_564
H24B O2 3.1270 no 1_655
H24B H13 3.4825 no 4_565
H24B H16A 3.3682 no 1_655
H24B H23 3.2981 no 2_755
H24C O1 2.8585 no 4_564
H24C O2 3.3791 no 1_655
H24C N1 3.2586 no 1_655
H24C C2 3.0335 no 1_655
H24C C5 3.0437 no 3_765
H24C C6 3.3875 no 3_765
H24C H15 3.5703 no 1_655
H24C H16A 2.4362 no 1_655
H24C H16B 3.0402 no 1_655
H24C H17 2.7799 no 3_765
H24C H23 3.4170 no 3_765

loop_
_geom_torsion_atom_site_label_1
_geom_torsion_atom_site_label_2
_geom_torsion_atom_site_label_3
_geom_torsion_atom_site_label_4
_geom_torsion
_geom_torsion_publ_flag
C3 S1 C4 C1 -10.70(19) no
C3 S1 C4 C5 169.17(14) no
C4 S1 C3 C2 -12.16(17) no
O1 S2 N1 C1 -64.60(15) no
O1 S2 N1 C2 153.51(12) no
O1 S2 C13 C14 -139.80(13) no
O1 S2 C13 C18 40.54(15) no
O2 S2 N1 C1 166.29(13) no
O2 S2 N1 C2 24.41(16) no
O2 S2 C13 C14 -9.11(15) no
O2 S2 C13 C18 171.23(11) no
N1 S2 C13 C14 105.24(13) no
N1 S2 C13 C18 -74.43(14) no
C13 S2 N1 C1 49.94(15) no
C13 S2 N1 C2 -91.95(13) no
S2 N1 C1 C4 -101.63(16) no
S2 N1 C1 C12 80.70(19) no
S2 N1 C2 C3 75.64(19) no
C1 N1 C2 C3 -67.1(3) no
C2 N1 C1 C4 41.6(3) no
C2 N1 C1 C12 -136.02(17) no
N1 C1 C4 S1 -2.8(3) no
N1 C1 C4 C5 177.34(14) no
N1 C1 C12 C7 -175.89(13) no
N1 C1 C12 C11 5.8(3) no
C4 C1 C12 C7 6.5(3) no
C4 C1 C12 C11 -171.81(15) no
C12 C1 C4 S1 174.86(14) no
C12 C1 C4 C5 -5.0(3) no
N1 C2 C3 S1 48.8(3) no
S1 C4 C5 C6 -179.83(14) no
C1 C4 C5 C6 0.0(3) no
C4 C5 C6 C7 3.4(4) no
C5 C6 C7 C8 176.91(19) no
C5 C6 C7 C12 -1.9(4) no
C6 C7 C8 C9 -177.7(3) no
C6 C7 C12 C1 -3.0(3) no
C6 C7 C12 C11 175.36(17) no
C8 C7 C12 C1 178.16(19) no
C8 C7 C12 C11 -3.5(3) no
C12 C7 C8 C9 1.1(4) no
C7 C8 C9 C10 2.3(5) no
C8 C9 C10 C11 -3.2(5) no
C9 C10 C11 C12 0.7(4) no
C10 C11 C12 C1 -179.1(2) no
C10 C11 C12 C7 2.6(3) no
S2 C13 C14 C15 179.53(13) no
S2 C13 C18 C17 179.46(11) no
C14 C13 C18 C17 -0.2(3) no
C18 C13 C14 C15 -0.8(3) no
C13 C14 C15 C16 0.4(4) no
C14 C15 C16 C17 1.1(4) no
C14 C15 C16 C19 -178.76(19) no
C15 C16 C17 C18 -2.2(3) no
C19 C16 C17 C18 177.7(2) no
C16 C17 C18 C13 1.7(3) no
